data_1507769
loop_
_publ_author_name
'Le Bail, A'

_publ_section_title
;
 Thermodiffractometry and crystal structures of the
 hexagonal-tungsten-bronze-related K3Al3F12.nH2O (n=2,1)
;
_journal_name_full
;
Powder Diffraction
;
_journal_page_first 292
_journal_page_last 300
_journal_paper_doi 10.1154/1.3257585
_journal_volume 24
_journal_year 2009
_chemical_formula_sum 'Al3 F12 H2 K3 O'
_space_group_IT_number 59
_symmetry_cell_setting orthorhombic
_symmetry_space_group_name_Hall '-P 2ab 2a'
_symmetry_space_group_name_H-M 'P m m n :2'
_cell_angle_alpha 90.00000
_cell_angle_beta 90.00000
_cell_angle_gamma 90.00000
_cell_formula_units_Z 2
_cell_length_a 7.0523(5)
_cell_length_b 12.1005(9)
_cell_length_c 6.7057(5)
_cell_measurement_temperature 443(2)
_cell_volume 572.24(7)
_computing_structure_refinement FULLPROF
_diffrn_ambient_temperature 443(2)
_cod_data_source_file K3Al3F12-H2O.cif
_cod_data_source_block K3Al2F12-H2O
_cod_original_sg_symbol_H-M Pmmn
_cod_original_formula_sum 'H2 Al3 F12 K3 O1'
_cod_database_code 1507769

loop_
_symmetry_equiv_pos_as_xyz
x,y,z
x+1/2,-y,-z
-x,y+1/2,-z
-x+1/2,-y+1/2,z
-x,-y,-z
-x+1/2,y,z
x,-y+1/2,z
x+1/2,y+1/2,-z

loop_
_atom_site_label
_atom_site_Wyckoff_symbol
_atom_site_fract_x
_atom_site_fract_y
_atom_site_fract_z
_atom_site_U_iso_or_equiv
_atom_site_occupancy
K1 4e 0.75000 0.0735(4) 0.5225(4) 0.0334(12) 1.00
K2 2a 0.75000 0.75000 0.1939(7) 0.0749(18) 1.00
Al1 4c 0.50000 0.50000 0.00000 0.0182(9) 1.00
Al2 2b 0.75000 0.25000 0.0519(5) 0.0182(9) 1.00
F1 8g 0.5667(6) 0.3562(3) 0.0471(8) 0.0396(11) 1.00
F2 8g 0.5365(6) 0.5334(4) 0.2536(5) 0.0396(11) 1.00
F3 4e 0.25000 0.4612(6) 0.0565(11) 0.0396(11) 1.00
F4 2b 0.75000 0.25000 0.3205(7) 0.0396(11) 1.00
F5 2b 0.75000 0.25000 -0.2174(7) 0.0396(11) 1.00
O 2a 0.75000 0.75000 0.594(2) 0.243(9) 1.00

loop_
_geom_angle_atom_site_label_1
_geom_angle_atom_site_label_2
_geom_angle_atom_site_label_3
_geom_angle
_geom_angle_site_symmetry_1
_geom_angle_site_symmetry_3
F1 Al1 F1 180.0(4) . 2_665
F1 Al1 F2 90.8(3) . 3_555
F1 Al1 F2 89.2(3) . 4_665
F1 Al1 F3 88.2(3) . 5_555
F1 Al1 F3 91.8(4) . 6_665
F2 Al1 F2 180.0(4) 3_555 4_665
F2 Al1 F3 90.0(3) 3_555 5_555
F3 Al1 F3 180.0(2) 5_555 6_665
F1 Al2 F1 178.0(4) . 2_765
F1 Al2 F1 90.3(3) . 3_755
F1 Al2 F1 89.6(3) . 4_565
F1 Al2 F4 91.0(3) . 5_555
F1 Al2 F5 89.0(3) . 6_555
F1 Al2 F1 178.0(4) 3_755 4_565
F1 Al2 F4 91.0(3) 3_755 5_555
F1 Al2 F5 89.0(3) 3_755 6_555
F4 Al2 F5 180.0(5) 5_555 6_555
F3 O F3 95.0(4) 2_666 3_666

loop_
_geom_bond_atom_site_label_1
_geom_bond_atom_site_label_2
_geom_bond_distance
_geom_bond_site_symmetry_2
K1 F2 2.564(4) 3_646
K1 F2 2.682(5) 4_655
K1 F3 3.133(8) 3_646
K1 F4 2.529(5) .
K1 F5 2.757(5) 1_556
K2 F1 3.042(5) 2_565
K2 F2 3.049(5) .
K2 F3 3.058(8) 2_565
K2 O 2.683(14) .
Al1 F1 1.830(4) .
Al1 F2 1.767(3) .
Al1 F3 1.863(2) .
Al2 F1 1.823(4) .
Al2 F4 1.801(6) .
Al2 F5 1.806(6) .
O F3 3.468(12) 2_566
